data_7041818
loop_
_publ_author_name
'Causero, Andrea'
'Ballmann, Gerd'
'Pahl, J\"urgen'
'F\"arber, Christian'
'Intemann, Julia'
'Harder, Sjoerd'

_publ_section_title
;
 \b-Diketiminate calcium hydride complexes: the importance of solvent
 effects.
;
_journal_issue 6
_journal_name_full 'Dalton transactions (Cambridge, England : 2003)'
_journal_page_first 1822
_journal_page_last 1831
_journal_paper_doi 10.1039/c6dt04659b
_journal_volume 46
_journal_year 2017
_chemical_formula_moiety 'C62 H92 Ca2 N4 O2'
_chemical_formula_sum 'C62 H92 Ca2 N4 O2'
_chemical_formula_weight 1005.55
_space_group_crystal_system monoclinic
_space_group_IT_number 14
_space_group_name_Hall '-P 2yn'
_space_group_name_H-M_alt 'P 1 21/n 1'
_symmetry_space_group_name_Hall '-P 2yn'
_symmetry_space_group_name_H-M 'P 1 21/n 1'
_atom_sites_solution_hydrogens mixed
_atom_sites_solution_primary direct
_audit_creation_date 2016-10-05
_audit_creation_method
;
Olex2 1.2
(compiled 2016.09.09 svn.r3337 for OlexSys, GUI svn.r5227)
;
_audit_update_record
;
2016-12-02 deposited with the CCDC.
2017-01-16 downloaded from the CCDC.
;
_cell_angle_alpha 90
_cell_angle_beta 103.457(2)
_cell_angle_gamma 90
_cell_formula_units_Z 2
_cell_length_a 12.2642(3)
_cell_length_b 15.2818(3)
_cell_length_c 16.5278(3)
_cell_measurement_reflns_used 5983
_cell_measurement_temperature 100
_cell_measurement_theta_max 73.4490
_cell_measurement_theta_min 4.0490
_cell_volume 3012.58(11)
_computing_cell_refinement 'CrysAlisPro 1.171.38.43 (Rigaku OD, 2015)'
_computing_data_collection 'CrysAlisPro 1.171.38.43 (Rigaku OD, 2015)'
_computing_data_reduction 'CrysAlisPro 1.171.38.43 (Rigaku OD, 2015)'
_computing_molecular_graphics 'Olex2 (Dolomanov et al., 2009)'
_computing_publication_material 'Olex2 (Dolomanov et al., 2009)'
_computing_structure_refinement 'ShelXL (Sheldrick, 2015)'
_computing_structure_solution 'ShelXT (Sheldrick, 2015)'
_diffrn_ambient_environment N~2~
_diffrn_ambient_temperature 100
_diffrn_detector 'CCD plate'
_diffrn_detector_area_resol_mean 5.2903
_diffrn_detector_type AtlasS2
_diffrn_measured_fraction_theta_full 0.991
_diffrn_measured_fraction_theta_max 0.990
_diffrn_measurement_details
;
List of Runs (angles in degrees, time in seconds):

  # Type    Start    End  Width  t~exp~   \w     \q     \k     \f   Frames
#--------------------------------------------------------------------------
  1  \w    -64.00  25.00   1.00    1.00    --  -41.88  77.00 -60.00   89
  2  \w   -107.00 -22.00   1.00    1.00    --  -41.88 -57.00 150.00   85
  3  \w     46.00 134.00   1.00    1.10    --  106.00 -61.00 120.00   88
  4  \w     89.00 176.00   1.00    1.10    --  106.00  45.00   0.00   87
  5  \w     94.00 178.00   1.00    1.10    --  106.00 125.00-180.00   84
  6  \w     75.00 170.00   1.00    1.10    --  106.00  77.00 -90.00   95
;
_diffrn_measurement_device 'four-circle diffractometer'
_diffrn_measurement_device_type 'SuperNova, Dual, Cu at zero, AtlasS2'
_diffrn_measurement_method '\w scans'
_diffrn_orient_matrix_type 'CrysAlisPro convention (1999,Acta A55,543-557)'
_diffrn_orient_matrix_UB_11 0.0482507000
_diffrn_orient_matrix_UB_12 -0.0885118000
_diffrn_orient_matrix_UB_13 -0.0196223000
_diffrn_orient_matrix_UB_21 0.0488351000
_diffrn_orient_matrix_UB_22 -0.0153044000
_diffrn_orient_matrix_UB_23 0.0935281000
_diffrn_orient_matrix_UB_31 -0.1095299000
_diffrn_orient_matrix_UB_32 -0.0457127000
_diffrn_orient_matrix_UB_33 0.0067950000
_diffrn_radiation_monochromator mirror
_diffrn_radiation_probe x-ray
_diffrn_radiation_type CuK\a
_diffrn_radiation_wavelength 1.54184
_diffrn_reflns_av_R_equivalents 0.0316
_diffrn_reflns_av_unetI/netI 0.0423
_diffrn_reflns_Laue_measured_fraction_full 0.991
_diffrn_reflns_Laue_measured_fraction_max 0.990
_diffrn_reflns_limit_h_max 14
_diffrn_reflns_limit_h_min -12
_diffrn_reflns_limit_k_max 18
_diffrn_reflns_limit_k_min -17
_diffrn_reflns_limit_l_max 13
_diffrn_reflns_limit_l_min -19
_diffrn_reflns_number 9482
_diffrn_reflns_point_group_measured_fraction_full 0.991
_diffrn_reflns_point_group_measured_fraction_max 0.990
_diffrn_reflns_theta_full 67.684
_diffrn_reflns_theta_max 68.117
_diffrn_reflns_theta_min 4.069
_diffrn_source 'micro-focus sealed X-ray tube'
_diffrn_source_type 'SuperNova (Cu) X-ray Source'
_exptl_absorpt_coefficient_mu 1.961
_exptl_absorpt_correction_T_max 1.00000
_exptl_absorpt_correction_T_min 0.92064
_exptl_absorpt_correction_type multi-scan
_exptl_absorpt_process_details
;
CrysAlisPro 1.171.38.43 (Rigaku Oxford Diffraction, 2015)
Empirical absorption correction using spherical harmonics,
 implemented in SCALE3 ABSPACK scaling algorithm.
;
_exptl_crystal_colour 'clear colourless'
_exptl_crystal_colour_lustre clear
_exptl_crystal_colour_primary colourless
_exptl_crystal_density_diffrn 1.109
_exptl_crystal_description block
_exptl_crystal_F_000 1096
_exptl_crystal_size_max 0.523
_exptl_crystal_size_mid 0.4098
_exptl_crystal_size_min 0.2824
_refine_diff_density_max 0.431
_refine_diff_density_min -0.432
_refine_diff_density_rms 0.052
_refine_ls_extinction_method none
_refine_ls_goodness_of_fit_ref 1.047
_refine_ls_hydrogen_treatment mixed
_refine_ls_matrix_type full
_refine_ls_number_parameters 335
_refine_ls_number_reflns 5446
_refine_ls_number_restraints 0
_refine_ls_restrained_S_all 1.047
_refine_ls_R_factor_all 0.0473
_refine_ls_R_factor_gt 0.0440
_refine_ls_shift/su_max 0.001
_refine_ls_shift/su_mean 0.000
_refine_ls_structure_factor_coef Fsqd
_refine_ls_weighting_details 'w=1/[\s^2^(Fo^2^)+(0.0590P)^2^+1.1630P] where P=(Fo^2^+2Fc^2^)/3'
_refine_ls_weighting_scheme calc
_refine_ls_wR_factor_gt 0.1149
_refine_ls_wR_factor_ref 0.1181
_reflns_Friedel_coverage 0.000
_reflns_number_gt 4976
_reflns_number_total 5446
_reflns_threshold_expression 'I > 2\s(I)'
_cod_data_source_file c6dt04659b2.cif
_cod_data_source_block hasj160518a
_cod_depositor_comments 'Adding full bibliography for 7041815--7041821.cif.'
_cod_database_code 7041818
_chemical_oxdiff_formula 'C H N Ca O '
_shelx_space_group_comment
;
The symmetry employed for this shelxl refinement is uniquely defined
by the following loop, which should always be used as a source of
symmetry information in preference to the above space-group names.
They are only intended as comments.
;
_reflns_odcompleteness_completeness 98.98
_reflns_odcompleteness_iscentric 1
_reflns_odcompleteness_theta 66.97
_olex2_refinement_description
;
1. Fixed Uiso
 At 1.2 times of:
  All C(H) groups
 At 1.5 times of:
  All C(H,H,H) groups
2.a Ternary CH refined with riding coordinates:
 C27(H27), C24(H24), C12(H12), C15(H15)
2.b Aromatic/amide H refined with riding coordinates:
 C2(H2), C20(H20), C21(H21), C22(H22), C8(H8), C10(H10), C9(H9)
2.c Idealised Me refined as rotating group:
 C5(H5A,H5B,H5C), C4(H4A,H4B,H4C), C26(H26A,H26B,H26C), C28(H28A,H28B,H28C),
 C25(H25A,H25B,H25C), C29(H29A,H29B,H29C), C14(H14A,H14B,H14C), C13(H13A,H13B,
 H13C), C17(H17A,H17B,H17C), C16(H16A,H16B,H16C), C31(H31A,H31B,H31C)
;
_shelx_shelxl_version_number 2014/7
_olex2_date_sample_data_collection 2016-05-18
_olex2_submission_original_sample_id hasj160518a
_olex2_submission_special_instructions 'No special instructions were received'
_oxdiff_exptl_absorpt_empirical_details
;
Empirical correction (ABSPACK) includes:
- Absorption correction using spherical harmonics
- Frame scaling
;
_oxdiff_exptl_absorpt_empirical_full_max 1.250
_oxdiff_exptl_absorpt_empirical_full_min 0.785

loop_
_space_group_symop_operation_xyz
'x, y, z'
'-x+1/2, y+1/2, -z+1/2'
'-x, -y, -z'
'x-1/2, -y-1/2, z-1/2'

loop_
_atom_site_label
_atom_site_type_symbol
_atom_site_fract_x
_atom_site_fract_y
_atom_site_fract_z
_atom_site_U_iso_or_equiv
_atom_site_adp_type
_atom_site_occupancy
_atom_site_site_symmetry_order
_atom_site_calc_flag
_atom_site_refinement_flags_posn
Ca1 Ca 0.47993(3) 0.41283(2) 0.56011(2) 0.02309(12) Uani 1 1 d .
O1 O 0.40048(11) 0.47658(8) 0.43947(8) 0.0293(3) Uani 1 1 d .
N1 N 0.50715(11) 0.26064(9) 0.56493(8) 0.0190(3) Uani 1 1 d .
N2 N 0.40288(11) 0.37912(9) 0.67473(8) 0.0184(3) Uani 1 1 d .
C3 C 0.44211(13) 0.31442(11) 0.72717(10) 0.0190(3) Uani 1 1 d .
C1 C 0.53665(13) 0.21833(10) 0.63680(10) 0.0192(3) Uani 1 1 d .
C2 C 0.51369(13) 0.24735(11) 0.71174(10) 0.0204(3) Uani 1 1 d .
H2 H 0.5527 0.2168 0.7599 0.024 Uiso 1 1 calc R
C18 C 0.32349(14) 0.43908(11) 0.69501(10) 0.0205(3) Uani 1 1 d .
C19 C 0.21035(14) 0.43298(11) 0.65089(10) 0.0215(3) Uani 1 1 d .
C23 C 0.35779(15) 0.50503(11) 0.75489(11) 0.0238(4) Uani 1 1 d .
C6 C 0.51266(14) 0.21580(11) 0.48991(10) 0.0222(3) Uani 1 1 d .
C27 C 0.47973(15) 0.51904(12) 0.79877(11) 0.0283(4) Uani 1 1 d .
H27 H 0.5229 0.4665 0.7880 0.034 Uiso 1 1 calc R
C20 C 0.13250(15) 0.49082(12) 0.67070(12) 0.0267(4) Uani 1 1 d .
H20 H 0.0561 0.4870 0.6416 0.032 Uiso 1 1 calc R
C5 C 0.40767(14) 0.30612(12) 0.80936(10) 0.0246(4) Uani 1 1 d .
H5A H 0.4666 0.3305 0.8541 0.037 Uiso 1 1 calc GR
H5B H 0.3965 0.2442 0.8208 0.037 Uiso 1 1 calc GR
H5C H 0.3376 0.3382 0.8062 0.037 Uiso 1 1 calc GR
C7 C 0.42207(15) 0.16356(12) 0.44948(11) 0.0282(4) Uani 1 1 d .
C21 C 0.16437(16) 0.55360(12) 0.73185(12) 0.0303(4) Uani 1 1 d .
H21 H 0.1100 0.5914 0.7458 0.036 Uiso 1 1 calc R
C24 C 0.17343(14) 0.36174(11) 0.58618(11) 0.0235(4) Uani 1 1 d .
H24 H 0.2380 0.3492 0.5605 0.028 Uiso 1 1 calc R
C22 C 0.27584(16) 0.56098(12) 0.77255(11) 0.0285(4) Uani 1 1 d .
H22 H 0.2975 0.6051 0.8136 0.034 Uiso 1 1 calc R
C12 C 0.32138(16) 0.14648(14) 0.48667(12) 0.0332(4) Uani 1 1 d .
H12 H 0.3337 0.1787 0.5407 0.040 Uiso 1 1 calc R
C11 C 0.60535(15) 0.22880(12) 0.45436(11) 0.0280(4) Uani 1 1 d .
C4 C 0.59539(16) 0.13041(12) 0.64130(12) 0.0287(4) Uani 1 1 d .
H4A H 0.5393 0.0838 0.6274 0.043 Uiso 1 1 calc GR
H4B H 0.6410 0.1212 0.6977 0.043 Uiso 1 1 calc GR
H4C H 0.6437 0.1295 0.6017 0.043 Uiso 1 1 calc GR
C26 C 0.07391(15) 0.38745(13) 0.51617(12) 0.0312(4) Uani 1 1 d .
H26A H 0.0067 0.3930 0.5383 0.047 Uiso 1 1 calc GR
H26B H 0.0616 0.3423 0.4728 0.047 Uiso 1 1 calc GR
H26C H 0.0895 0.4435 0.4924 0.047 Uiso 1 1 calc GR
C15 C 0.70556(15) 0.28254(14) 0.49789(12) 0.0329(4) Uani 1 1 d .
H15 H 0.6912 0.3034 0.5518 0.040 Uiso 1 1 calc R
C8 C 0.42523(18) 0.12512(14) 0.37333(13) 0.0380(5) Uani 1 1 d .
H8 H 0.3646 0.0894 0.3456 0.046 Uiso 1 1 calc R
C28 C 0.52707(17) 0.59894(14) 0.76257(13) 0.0369(5) Uani 1 1 d .
H28A H 0.5202 0.5902 0.7029 0.055 Uiso 1 1 calc GR
H28B H 0.6063 0.6064 0.7905 0.055 Uiso 1 1 calc GR
H28C H 0.4851 0.6513 0.7713 0.055 Uiso 1 1 calc GR
C25 C 0.14799(18) 0.27770(13) 0.62856(13) 0.0372(5) Uani 1 1 d .
H25A H 0.2153 0.2589 0.6694 0.056 Uiso 1 1 calc GR
H25B H 0.1251 0.2318 0.5867 0.056 Uiso 1 1 calc GR
H25C H 0.0873 0.2886 0.6568 0.056 Uiso 1 1 calc GR
C10 C 0.60396(18) 0.18934(15) 0.37794(13) 0.0373(5) Uani 1 1 d .
H10 H 0.6657 0.1979 0.3531 0.045 Uiso 1 1 calc R
C29 C 0.49667(18) 0.52846(14) 0.89322(12) 0.0369(5) Uani 1 1 d .
H29A H 0.4615 0.5828 0.9058 0.055 Uiso 1 1 calc GR
H29B H 0.5771 0.5300 0.9192 0.055 Uiso 1 1 calc GR
H29C H 0.4623 0.4785 0.9150 0.055 Uiso 1 1 calc GR
C9 C 0.5155(2) 0.13837(16) 0.33772(13) 0.0427(5) Uani 1 1 d .
H9 H 0.5163 0.1123 0.2857 0.051 Uiso 1 1 calc R
C30 C 0.29706(18) 0.45368(16) 0.38731(14) 0.0402(5) Uani 1 1 d .
C14 C 0.21365(18) 0.18124(16) 0.42984(15) 0.0464(6) Uani 1 1 d .
H14A H 0.2210 0.2443 0.4215 0.070 Uiso 1 1 calc GR
H14B H 0.1505 0.1705 0.4555 0.070 Uiso 1 1 calc GR
H14C H 0.2003 0.1513 0.3760 0.070 Uiso 1 1 calc GR
C13 C 0.30897(18) 0.04907(16) 0.50461(15) 0.0450(5) Uani 1 1 d .
H13A H 0.2923 0.0164 0.4521 0.067 Uiso 1 1 calc GR
H13B H 0.2477 0.0412 0.5329 0.067 Uiso 1 1 calc GR
H13C H 0.3790 0.0273 0.5403 0.067 Uiso 1 1 calc GR
C17 C 0.72259(19) 0.36286(15) 0.44762(15) 0.0441(5) Uani 1 1 d .
H17A H 0.7392 0.3443 0.3950 0.066 Uiso 1 1 calc GR
H17B H 0.7853 0.3976 0.4794 0.066 Uiso 1 1 calc GR
H17C H 0.6542 0.3984 0.4361 0.066 Uiso 1 1 calc GR
C16 C 0.81281(18) 0.22649(18) 0.51785(16) 0.0495(6) Uani 1 1 d .
H16A H 0.7999 0.1741 0.5485 0.074 Uiso 1 1 calc GR
H16B H 0.8744 0.2606 0.5519 0.074 Uiso 1 1 calc GR
H16C H 0.8323 0.2092 0.4659 0.074 Uiso 1 1 calc GR
C31 C 0.2494(3) 0.52665(18) 0.32808(16) 0.0625(8) Uani 1 1 d .
H31A H 0.2464 0.5806 0.3596 0.094 Uiso 1 1 calc GR
H31B H 0.1736 0.5110 0.2973 0.094 Uiso 1 1 calc GR
H31C H 0.2972 0.5358 0.2889 0.094 Uiso 1 1 calc GR
H30A H 0.304(3) 0.394(2) 0.3541(19) 0.070(9) Uiso 1 1 d .
H30B H 0.236(3) 0.446(3) 0.418(2) 0.102(12) Uiso 1 1 d .

loop_
_atom_site_aniso_label
_atom_site_aniso_U_11
_atom_site_aniso_U_22
_atom_site_aniso_U_33
_atom_site_aniso_U_23
_atom_site_aniso_U_13
_atom_site_aniso_U_12
Ca1 0.0362(2) 0.01600(19) 0.01890(19) 0.00313(12) 0.01022(14) -0.00140(13)
O1 0.0387(7) 0.0239(7) 0.0239(6) 0.0038(5) 0.0045(5) -0.0045(5)
N1 0.0196(6) 0.0177(7) 0.0210(7) 0.0007(5) 0.0077(5) 0.0011(5)
N2 0.0205(6) 0.0167(7) 0.0184(7) -0.0006(5) 0.0057(5) 0.0009(5)
C3 0.0194(7) 0.0204(8) 0.0173(8) -0.0002(6) 0.0042(6) -0.0021(6)
C1 0.0179(7) 0.0164(8) 0.0240(8) 0.0026(6) 0.0065(6) 0.0006(6)
C2 0.0213(8) 0.0193(8) 0.0195(8) 0.0041(6) 0.0026(6) 0.0016(6)
C18 0.0243(8) 0.0178(8) 0.0215(8) 0.0029(6) 0.0093(6) 0.0023(6)
C19 0.0241(8) 0.0183(8) 0.0238(8) 0.0048(7) 0.0089(7) 0.0013(6)
C23 0.0292(9) 0.0201(8) 0.0232(9) -0.0001(7) 0.0083(7) 0.0016(7)
C6 0.0271(8) 0.0190(8) 0.0223(8) 0.0022(7) 0.0092(7) 0.0047(7)
C27 0.0319(9) 0.0254(9) 0.0265(9) -0.0072(7) 0.0046(7) 0.0026(7)
C20 0.0256(9) 0.0237(9) 0.0334(10) 0.0059(7) 0.0121(7) 0.0040(7)
C5 0.0291(9) 0.0263(9) 0.0201(8) 0.0034(7) 0.0091(7) 0.0029(7)
C7 0.0311(9) 0.0274(9) 0.0272(9) -0.0053(7) 0.0094(7) 0.0010(7)
C21 0.0354(10) 0.0242(9) 0.0366(10) 0.0030(8) 0.0192(8) 0.0094(8)
C24 0.0223(8) 0.0201(8) 0.0280(9) 0.0009(7) 0.0055(7) -0.0002(6)
C22 0.0371(10) 0.0231(9) 0.0283(9) -0.0031(7) 0.0135(8) 0.0036(7)
C12 0.0285(9) 0.0398(11) 0.0325(10) -0.0150(8) 0.0096(8) -0.0075(8)
C11 0.0311(9) 0.0304(10) 0.0252(9) 0.0051(7) 0.0123(7) 0.0043(7)
C4 0.0341(9) 0.0236(9) 0.0300(10) 0.0051(7) 0.0107(8) 0.0104(7)
C26 0.0255(9) 0.0302(10) 0.0350(10) 0.0012(8) 0.0012(7) 0.0018(7)
C15 0.0286(9) 0.0431(12) 0.0308(10) 0.0033(9) 0.0145(8) -0.0034(8)
C8 0.0440(11) 0.0404(12) 0.0309(10) -0.0137(9) 0.0109(9) -0.0030(9)
C28 0.0347(10) 0.0366(11) 0.0380(11) -0.0089(9) 0.0057(8) -0.0076(8)
C25 0.0466(11) 0.0226(10) 0.0380(11) 0.0053(8) 0.0012(9) -0.0081(8)
C10 0.0398(11) 0.0477(12) 0.0303(10) 0.0008(9) 0.0203(9) 0.0050(9)
C29 0.0460(12) 0.0353(11) 0.0268(10) -0.0070(8) 0.0029(8) 0.0065(9)
C9 0.0556(13) 0.0489(13) 0.0288(10) -0.0108(9) 0.0199(9) 0.0035(10)
C30 0.0367(11) 0.0488(13) 0.0344(11) 0.0013(10) 0.0066(9) -0.0127(10)
C14 0.0346(11) 0.0493(14) 0.0551(14) -0.0115(11) 0.0098(10) 0.0034(10)
C13 0.0375(11) 0.0484(14) 0.0516(14) -0.0004(11) 0.0154(10) -0.0101(10)
C17 0.0420(12) 0.0428(13) 0.0502(13) 0.0080(10) 0.0162(10) -0.0046(9)
C16 0.0324(11) 0.0644(16) 0.0516(14) 0.0162(12) 0.0095(10) 0.0019(10)
C31 0.0704(17) 0.0569(16) 0.0455(14) -0.0095(12) -0.0162(12) 0.0140(13)

loop_
_atom_type_symbol
_atom_type_description
_atom_type_scat_dispersion_real
_atom_type_scat_dispersion_imag
_atom_type_scat_source
C C 0.0181 0.0091 'International Tables Vol C Tables 4.2.6.8 and 6.1.1.4'
H H 0.0000 0.0000 'International Tables Vol C Tables 4.2.6.8 and 6.1.1.4'
Ca Ca 0.3641 1.2855 'International Tables Vol C Tables 4.2.6.8 and 6.1.1.4'
N N 0.0311 0.0180 'International Tables Vol C Tables 4.2.6.8 and 6.1.1.4'
O O 0.0492 0.0322 'International Tables Vol C Tables 4.2.6.8 and 6.1.1.4'

loop_
_exptl_crystal_face_index_h
_exptl_crystal_face_index_k
_exptl_crystal_face_index_l
_exptl_crystal_face_perp_dist
_exptl_oxdiff_crystal_face_indexfrac_h
_exptl_oxdiff_crystal_face_indexfrac_k
_exptl_oxdiff_crystal_face_indexfrac_l
_exptl_oxdiff_crystal_face_x
_exptl_oxdiff_crystal_face_y
_exptl_oxdiff_crystal_face_z
-6 0 -5 0.1799 -5.9916 0.0013 -5.0116 0.1902 0.7624 -0.6210
-1 5 9 0.2116 -0.9848 5.0014 8.9930 -0.2186 -0.8691 -0.3991
4 2 7 0.1477 4.0000 1.9996 7.0057 -0.2321 -0.8818 0.2976
2 -5 -9 0.2037 1.9837 -5.0017 -8.9910 0.1705 0.8199 0.5084
7 -3 0 0.1965 6.9819 -3.0022 0.0165 -0.0705 -0.2981 0.9014
0 -9 4 0.1385 -0.0321 -8.9996 4.0060 0.8766 -0.2353 0.3799
-2 -9 5 0.1456 -2.0302 -8.9989 5.0017 0.9923 -0.2304 0.1541
-3 -8 6 0.1617 -3.0260 -7.9985 5.9988 0.9714 -0.2901 -0.0075
-8 1 5 0.3121 -7.9893 1.0031 4.9822 0.3940 -0.0893 -0.9552
-5 7 1 0.2461 -4.9708 7.0017 0.9845 -0.3607 0.0446 -0.8710
0 9 -4 0.2439 0.0321 8.9996 -4.0060 -0.8766 0.2353 -0.3799
5 7 -6 0.2131 5.0204 6.9978 -5.9940 -0.9788 0.2072 0.2716
7 2 -6 0.1667 7.0011 1.9972 -5.9863 -0.6316 0.1858 0.7169
0 -10 -2 0.1857 -0.0335 -10.0003 -1.9925 0.8474 0.3409 0.4673
-3 -9 -1 0.2084 -3.0271 -8.9993 -0.9995 0.9226 0.3796 0.0869
-6 -6 1 0.2075 -6.0142 -5.9981 0.9919 0.8401 0.2940 -0.3912
-5 8 3 0.2503 -4.9681 8.0020 2.9835 -0.4101 -0.1577 -0.9304
0 10 2 0.2405 0.0335 10.0003 1.9925 -0.8474 -0.3409 -0.4673
5 8 0 0.2146 5.0218 7.9985 0.0044 -0.9497 -0.3691 0.1842
7 3 -1 0.1393 7.0028 2.9977 -0.9877 -0.6221 -0.2970 0.6365
7 4 -1 0.1372 7.0062 3.9978 -0.9884 -0.7108 -0.3124 0.5912
0 -8 -7 0.1950 -0.0250 -8.0009 -6.9932 0.5719 0.7775 0.4117
-2 -7 -6 0.1891 -2.0197 -7.0001 -5.9982 0.5990 0.7670 0.1407
-6 -4 -4 0.1916 -6.0057 -3.9986 -4.0088 0.5645 0.7305 -0.4467
-6 -3 -3 0.1842 -6.0026 -2.9985 -3.0097 0.4955 0.6217 -0.4991
-8 0 -1 0.2506 -7.9907 0.0024 -1.0162 0.3649 0.4869 -0.8678
-3 8 6 0.2379 -2.9713 8.0017 5.9872 -0.4473 -0.5365 -0.7327
-5 7 6 0.2576 -4.9725 7.0023 5.9838 -0.2625 -0.4227 -0.9061
0 8 7 0.2146 0.0250 8.0009 6.9932 -0.5719 -0.7775 -0.4117
1 7 6 0.1947 1.0208 7.0004 5.9961 -0.5509 -0.7178 -0.2500
4 6 5 0.1661 4.0144 5.9994 5.0031 -0.6261 -0.7565 0.1304
6 4 4 0.1321 6.0057 3.9986 4.0088 -0.5645 -0.7305 0.4467
-1 -4 -9 0.1812 -1.0096 -4.0007 -8.9979 0.2260 0.9520 0.1351
-4 -2 -8 0.1644 -3.9997 -1.9997 -8.0056 0.2125 0.9753 -0.2906
-3 5 9 0.2236 -2.9826 5.0020 8.9889 -0.1224 -0.7707 -0.6178
1 4 9 0.1768 1.0096 4.0007 8.9979 -0.2260 -0.9520 -0.1351
-7 1 -3 0.1957 -6.9878 1.0018 -3.0146 0.1889 0.6093 -0.7897
-5 -1 -7 0.1565 -4.9955 -0.9992 -7.0085 0.1915 0.9156 -0.4523
-6 3 -4 0.1816 -5.9817 3.0014 -4.0139 -0.0562 0.6228 -0.7640
-4 2 -7 0.1642 -3.9863 2.0005 -7.0086 -0.1225 0.8202 -0.4789
-3 0 -9 0.1664 -2.9936 -0.0001 -9.0049 -0.0325 0.9888 -0.2649
-1 -1 -10 0.1748 -0.9989 -1.0008 -9.9999 -0.0596 0.9993 0.0061
1 -2 -10 0.1983 0.9954 -2.0015 -9.9951 -0.0671 0.9163 0.2701
5 -2 6 0.1583 4.9856 -2.0009 6.0108 0.0548 -0.7759 0.5953
4 -1 8 0.1376 3.9894 -1.0003 8.0078 0.0535 -0.9291 0.4266
0 1 10 0.1701 0.0001 1.0011 9.9978 0.1077 -0.9501 -0.1155
3 -5 7 0.1136 2.9772 -5.0002 7.0088 0.4366 -0.7249 0.5056
1 -4 9 0.1212 0.9822 -3.9993 9.0037 0.4833 -0.8288 0.2275
0 -3 10 0.1520 -0.0136 -2.9989 10.0007 0.4624 -0.8885 0.0658
-1 -3 10 0.1639 -1.0125 -2.9986 9.9987 0.5104 -0.8394 -0.0435
-3 5 -7 0.1866 -2.9772 5.0002 -7.0088 -0.4366 0.7249 -0.5056
-1 4 -9 0.2021 -0.9822 3.9993 -9.0037 -0.4833 0.8288 -0.2275
3 1 -11 0.2041 3.0038 0.9978 -10.9930 -0.4489 0.8653 0.3599
1 -7 7 0.0926 0.9726 -6.9996 7.0061 0.7101 -0.5957 0.3775
0 -6 8 0.1010 -0.0232 -5.9992 8.0032 0.6891 -0.6554 0.2158
-1 7 -7 0.2099 -0.9726 6.9996 -7.0061 -0.7101 0.5957 -0.3775
2 5 -9 0.2214 2.0179 4.9984 -8.9982 -0.7162 0.6659 0.0552
5 3 -9 0.2039 5.0077 2.9975 -8.9906 -0.6831 0.5492 0.4739
0 -8 7 0.0829 -0.0297 -7.9993 7.0048 0.8468 -0.5311 0.3135
0 -9 -5 0.1883 -0.0291 -9.0006 -4.9928 0.6998 0.6059 0.4430
1 -9 -5 0.1958 0.9698 -9.0010 -4.9907 0.6518 0.5568 0.5523
-1 -9 -5 0.1856 -1.0280 -9.0003 -4.9948 0.7479 0.6551 0.3336
-6 -5 -2 0.1917 -6.0097 -4.9984 -2.0084 0.6925 0.5590 -0.4154
-6 -3 -4 0.1603 -6.0022 -2.9986 -4.0095 0.4759 0.7151 -0.4921
-1 -7 -7 0.1753 -1.0205 -7.0005 -6.9960 0.5313 0.8113 0.2570
1 -7 -7 0.1905 0.9773 -7.0012 -6.9919 0.4352 0.7129 0.4757
0 -6 -9 0.1757 -0.0175 -6.0011 -8.9944 0.3553 0.9336 0.3351
-2 -4 -8 0.1634 -2.0088 -4.0003 -8.0001 0.2937 0.9077 0.0187
-6 -1 -6 0.1470 -5.9947 -0.9988 -6.0107 0.2592 0.8713 -0.5687
-5 1 -7 0.1418 -4.9887 1.0008 -7.0100 0.0142 0.8848 -0.5430
-2 -1 -9 0.1519 -1.9982 -1.0004 -9.0021 0.0081 0.9550 -0.1102
2 -3 -10 0.1884 1.9909 -3.0018 -9.9923 -0.0265 0.8826 0.4248
4 -5 -9 0.2255 3.9815 -5.0023 -8.9869 0.0744 0.7215 0.7271
1 0 -11 0.1845 1.0026 -0.0015 -10.9964 -0.2641 0.9790 0.1865
-2 2 -9 0.1654 -1.9879 1.9996 -9.0043 -0.2579 0.9088 -0.2462
-3 3 -8 0.1572 -2.9837 3.0001 -8.0072 -0.2789 0.8491 -0.4079
-5 4 -6 0.1689 -4.9787 4.0009 -6.0123 -0.2322 0.7451 -0.6859
1 7 -7 0.2139 1.0252 6.9990 -7.0020 -0.8062 0.4973 -0.1588

loop_
_geom_angle_atom_site_label_1
_geom_angle_atom_site_label_2
_geom_angle_atom_site_label_3
_geom_angle
_geom_angle_site_symmetry_1
_geom_angle_site_symmetry_3
O1 Ca1 O1 79.77(5) . 3_666
O1 Ca1 N1 131.32(5) 3_666 .
O1 Ca1 N1 119.49(5) . .
O1 Ca1 N2 129.75(5) . .
O1 Ca1 N2 123.14(5) 3_666 .
N1 Ca1 N2 80.62(5) . .
Ca1 O1 Ca1 100.23(5) . 3_666
C30 O1 Ca1 125.84(12) . .
C30 O1 Ca1 133.57(12) . 3_666
C1 N1 Ca1 121.34(11) . .
C1 N1 C6 118.95(14) . .
C6 N1 Ca1 118.66(10) . .
C3 N2 Ca1 122.25(10) . .
C3 N2 C18 119.07(13) . .
C18 N2 Ca1 117.95(10) . .
N2 C3 C2 124.65(15) . .
N2 C3 C5 120.77(14) . .
C2 C3 C5 114.54(14) . .
N1 C1 C2 124.54(15) . .
N1 C1 C4 120.17(15) . .
C2 C1 C4 115.24(14) . .
C3 C2 H2 114.7 . .
C1 C2 C3 130.53(15) . .
C1 C2 H2 114.7 . .
C19 C18 N2 118.46(15) . .
C23 C18 N2 120.98(15) . .
C23 C18 C19 120.50(15) . .
C18 C19 C24 120.44(15) . .
C20 C19 C18 118.74(16) . .
C20 C19 C24 120.74(16) . .
C18 C23 C27 122.51(15) . .
C22 C23 C18 118.18(16) . .
C22 C23 C27 119.29(16) . .
C7 C6 N1 119.51(15) . .
C7 C6 C11 120.46(16) . .
C11 C6 N1 119.90(15) . .
C23 C27 H27 107.8 . .
C23 C27 C28 110.28(16) . .
C23 C27 C29 112.63(16) . .
C28 C27 H27 107.8 . .
C28 C27 C29 110.42(16) . .
C29 C27 H27 107.8 . .
C19 C20 H20 119.4 . .
C21 C20 C19 121.26(17) . .
C21 C20 H20 119.4 . .
C3 C5 H5A 109.5 . .
C3 C5 H5B 109.5 . .
C3 C5 H5C 109.5 . .
H5A C5 H5B 109.5 . .
H5A C5 H5C 109.5 . .
H5B C5 H5C 109.5 . .
C6 C7 C12 122.06(16) . .
C8 C7 C6 118.86(17) . .
C8 C7 C12 119.07(17) . .
C20 C21 H21 120.3 . .
C22 C21 C20 119.49(16) . .
C22 C21 H21 120.3 . .
C19 C24 H24 107.5 . .
C19 C24 C26 113.85(15) . .
C19 C24 C25 109.79(15) . .
C26 C24 H24 107.5 . .
C26 C24 C25 110.56(15) . .
C25 C24 H24 107.5 . .
C23 C22 H22 119.1 . .
C21 C22 C23 121.72(17) . .
C21 C22 H22 119.1 . .
C7 C12 H12 107.9 . .
C7 C12 C14 111.01(18) . .
C7 C12 C13 111.75(16) . .
C14 C12 H12 107.9 . .
C14 C12 C13 110.26(17) . .
C13 C12 H12 107.9 . .
C6 C11 C15 121.50(16) . .
C10 C11 C6 118.35(18) . .
C10 C11 C15 120.13(16) . .
C1 C4 H4A 109.5 . .
C1 C4 H4B 109.5 . .
C1 C4 H4C 109.5 . .
H4A C4 H4B 109.5 . .
H4A C4 H4C 109.5 . .
H4B C4 H4C 109.5 . .
C24 C26 H26A 109.5 . .
C24 C26 H26B 109.5 . .
C24 C26 H26C 109.5 . .
H26A C26 H26B 109.5 . .
H26A C26 H26C 109.5 . .
H26B C26 H26C 109.5 . .
C11 C15 H15 107.7 . .
C11 C15 C17 112.15(17) . .
C11 C15 C16 111.02(18) . .
C17 C15 H15 107.7 . .
C17 C15 C16 110.26(17) . .
C16 C15 H15 107.7 . .
C7 C8 H8 119.5 . .
C9 C8 C7 120.9(2) . .
C9 C8 H8 119.5 . .
C27 C28 H28A 109.5 . .
C27 C28 H28B 109.5 . .
C27 C28 H28C 109.5 . .
H28A C28 H28B 109.5 . .
H28A C28 H28C 109.5 . .
H28B C28 H28C 109.5 . .
C24 C25 H25A 109.5 . .
C24 C25 H25B 109.5 . .
C24 C25 H25C 109.5 . .
H25A C25 H25B 109.5 . .
H25A C25 H25C 109.5 . .
H25B C25 H25C 109.5 . .
C11 C10 H10 119.2 . .
C9 C10 C11 121.62(18) . .
C9 C10 H10 119.2 . .
C27 C29 H29A 109.5 . .
C27 C29 H29B 109.5 . .
C27 C29 H29C 109.5 . .
H29A C29 H29B 109.5 . .
H29A C29 H29C 109.5 . .
H29B C29 H29C 109.5 . .
C8 C9 H9 120.1 . .
C10 C9 C8 119.77(18) . .
C10 C9 H9 120.1 . .
O1 C30 C31 111.90(19) . .
O1 C30 H30A 110.7(16) . .
O1 C30 H30B 113(2) . .
C31 C30 H30A 111.2(16) . .
C31 C30 H30B 101(2) . .
H30A C30 H30B 109(3) . .
C12 C14 H14A 109.5 . .
C12 C14 H14B 109.5 . .
C12 C14 H14C 109.5 . .
H14A C14 H14B 109.5 . .
H14A C14 H14C 109.5 . .
H14B C14 H14C 109.5 . .
C12 C13 H13A 109.5 . .
C12 C13 H13B 109.5 . .
C12 C13 H13C 109.5 . .
H13A C13 H13B 109.5 . .
H13A C13 H13C 109.5 . .
H13B C13 H13C 109.5 . .
C15 C17 H17A 109.5 . .
C15 C17 H17B 109.5 . .
C15 C17 H17C 109.5 . .
H17A C17 H17B 109.5 . .
H17A C17 H17C 109.5 . .
H17B C17 H17C 109.5 . .
C15 C16 H16A 109.5 . .
C15 C16 H16B 109.5 . .
C15 C16 H16C 109.5 . .
H16A C16 H16B 109.5 . .
H16A C16 H16C 109.5 . .
H16B C16 H16C 109.5 . .
C30 C31 H31A 109.5 . .
C30 C31 H31B 109.5 . .
C30 C31 H31C 109.5 . .
H31A C31 H31B 109.5 . .
H31A C31 H31C 109.5 . .
H31B C31 H31C 109.5 . .

loop_
_geom_bond_atom_site_label_1
_geom_bond_atom_site_label_2
_geom_bond_distance
_geom_bond_site_symmetry_2
Ca1 O1 2.2294(13) .
Ca1 O1 2.2367(13) 3_666
Ca1 N1 2.3482(14) .
Ca1 N2 2.3624(13) .
O1 Ca1 2.2367(13) 3_666
O1 C30 1.402(2) .
N1 C1 1.327(2) .
N1 C6 1.432(2) .
N2 C3 1.329(2) .
N2 C18 1.432(2) .
C3 C2 1.411(2) .
C3 C5 1.519(2) .
C1 C2 1.404(2) .
C1 C4 1.518(2) .
C2 H2 0.9500 .
C18 C19 1.412(2) .
C18 C23 1.406(2) .
C19 C20 1.395(2) .
C19 C24 1.519(2) .
C23 C27 1.518(3) .
C23 C22 1.401(2) .
C6 C7 1.405(3) .
C6 C11 1.410(2) .
C27 H27 1.0000 .
C27 C28 1.532(3) .
C27 C29 1.533(3) .
C20 H20 0.9500 .
C20 C21 1.382(3) .
C5 H5A 0.9800 .
C5 H5B 0.9800 .
C5 H5C 0.9800 .
C7 C12 1.524(3) .
C7 C8 1.398(3) .
C21 H21 0.9500 .
C21 C22 1.381(3) .
C24 H24 1.0000 .
C24 C26 1.525(2) .
C24 C25 1.529(2) .
C22 H22 0.9500 .
C12 H12 1.0000 .
C12 C14 1.527(3) .
C12 C13 1.532(3) .
C11 C15 1.514(3) .
C11 C10 1.396(3) .
C4 H4A 0.9800 .
C4 H4B 0.9800 .
C4 H4C 0.9800 .
C26 H26A 0.9800 .
C26 H26B 0.9800 .
C26 H26C 0.9800 .
C15 H15 1.0000 .
C15 C17 1.524(3) .
C15 C16 1.540(3) .
C8 H8 0.9500 .
C8 C9 1.385(3) .
C28 H28A 0.9800 .
C28 H28B 0.9800 .
C28 H28C 0.9800 .
C25 H25A 0.9800 .
C25 H25B 0.9800 .
C25 H25C 0.9800 .
C10 H10 0.9500 .
C10 C9 1.375(3) .
C29 H29A 0.9800 .
C29 H29B 0.9800 .
C29 H29C 0.9800 .
C9 H9 0.9500 .
C30 C31 1.509(3) .
C30 H30A 1.08(3) .
C30 H30B 1.00(4) .
C14 H14A 0.9800 .
C14 H14B 0.9800 .
C14 H14C 0.9800 .
C13 H13A 0.9800 .
C13 H13B 0.9800 .
C13 H13C 0.9800 .
C17 H17A 0.9800 .
C17 H17B 0.9800 .
C17 H17C 0.9800 .
C16 H16A 0.9800 .
C16 H16B 0.9800 .
C16 H16C 0.9800 .
C31 H31A 0.9800 .
C31 H31B 0.9800 .
C31 H31C 0.9800 .

loop_
_geom_torsion_atom_site_label_1
_geom_torsion_atom_site_label_2
_geom_torsion_atom_site_label_3
_geom_torsion_atom_site_label_4
_geom_torsion
_geom_torsion_site_symmetry_1
Ca1 O1 C30 C31 160.15(16) .
Ca1 O1 C30 C31 -11.5(3) 3_666
Ca1 N1 C1 C2 25.7(2) .
Ca1 N1 C1 C4 -156.84(12) .
Ca1 N1 C6 C7 -106.76(16) .
Ca1 N1 C6 C11 69.15(18) .
Ca1 N2 C3 C2 -15.1(2) .
Ca1 N2 C3 C5 167.29(11) .
Ca1 N2 C18 C19 82.99(16) .
Ca1 N2 C18 C23 -94.30(16) .
N1 C1 C2 C3 12.2(3) .
N1 C6 C7 C12 -5.3(3) .
N1 C6 C7 C8 175.58(17) .
N1 C6 C11 C15 6.0(3) .
N1 C6 C11 C10 -175.18(16) .
N2 C3 C2 C1 -18.4(3) .
N2 C18 C19 C20 179.60(14) .
N2 C18 C19 C24 2.7(2) .
N2 C18 C23 C27 2.4(3) .
N2 C18 C23 C22 -179.31(15) .
C3 N2 C18 C19 -106.57(17) .
C3 N2 C18 C23 76.1(2) .
C1 N1 C6 C7 84.8(2) .
C1 N1 C6 C11 -99.27(19) .
C18 N2 C3 C2 174.94(15) .
C18 N2 C3 C5 -2.7(2) .
C18 C19 C20 C21 0.4(3) .
C18 C19 C24 C26 -150.54(16) .
C18 C19 C24 C25 84.91(19) .
C18 C23 C27 C28 103.79(19) .
C18 C23 C27 C29 -132.35(18) .
C18 C23 C22 C21 -1.2(3) .
C19 C18 C23 C27 -174.81(16) .
C19 C18 C23 C22 3.5(2) .
C19 C20 C21 C22 1.9(3) .
C23 C18 C19 C20 -3.1(2) .
C23 C18 C19 C24 179.95(15) .
C6 N1 C1 C2 -166.15(15) .
C6 N1 C1 C4 11.3(2) .
C6 C7 C12 C14 118.7(2) .
C6 C7 C12 C13 -117.8(2) .
C6 C7 C8 C9 -0.3(3) .
C6 C11 C15 C17 -117.94(19) .
C6 C11 C15 C16 118.22(19) .
C6 C11 C10 C9 -0.4(3) .
C27 C23 C22 C21 177.15(17) .
C20 C19 C24 C26 32.6(2) .
C20 C19 C24 C25 -91.98(19) .
C20 C21 C22 C23 -1.5(3) .
C5 C3 C2 C1 159.37(17) .
C7 C6 C11 C15 -178.13(17) .
C7 C6 C11 C10 0.7(3) .
C7 C8 C9 C10 0.6(4) .
C24 C19 C20 C21 177.33(16) .
C22 C23 C27 C28 -74.5(2) .
C22 C23 C27 C29 49.4(2) .
C12 C7 C8 C9 -179.5(2) .
C11 C6 C7 C12 178.80(17) .
C11 C6 C7 C8 -0.3(3) .
C11 C10 C9 C8 -0.2(3) .
C4 C1 C2 C3 -165.32(17) .
C15 C11 C10 C9 178.4(2) .
C8 C7 C12 C14 -62.2(2) .
C8 C7 C12 C13 61.4(2) .
C10 C11 C15 C17 63.3(2) .
C10 C11 C15 C16 -60.6(2) .
